data_4086717
loop_
_publ_author_name
'Charboneau, David J.'
'Balcells, David'
'Hazari, Nilay'
'Lant, Hannah M. C.'
'Mayer, James M.'
'Melvin, Patrick R.'
'Mercado, Brandon Q.'
'Morris, Wesley D.'
'Repisky, Michal'
'Suh, Hee-Won'

_publ_section_title
;
 Dinitrogen-Facilitated Reversible Formation of a Si--H Bond in a
 Pincer-Supported Ni Complex
;
_journal_issue 18
_journal_name_full Organometallics
_journal_page_first 3154
_journal_paper_doi 10.1021/acs.organomet.6b00514
_journal_volume 35
_journal_year 2016
_chemical_formula_moiety 'C38 H56 Ni O P2 Si'
_chemical_formula_sum 'C38 H56 Ni O P2 Si'
_chemical_formula_weight 677.56
_space_group_crystal_system monoclinic
_space_group_IT_number 14
_space_group_name_Hall '-P 2yn'
_space_group_name_H-M_alt 'P 1 21/n 1'
_symmetry_space_group_name_Hall '-P 2yn'
_symmetry_space_group_name_H-M 'P 1 21/n 1'
_atom_sites_solution_hydrogens mixed
_atom_sites_solution_primary direct
_atom_sites_solution_secondary shelxt
_audit_creation_method SHELXL-2014/7
_cell_angle_alpha 90
_cell_angle_beta 109.026(10)
_cell_angle_gamma 90
_cell_formula_units_Z 4
_cell_length_a 13.1646(9)
_cell_length_b 14.9580(13)
_cell_length_c 19.3421(17)
_cell_measurement_reflns_used 13777
_cell_measurement_temperature 93(2)
_cell_measurement_theta_max 25.1
_cell_measurement_theta_min 3.1
_cell_volume 3600.7(6)
_computing_cell_refinement
; 
Rigaku CrystalClear-SM Expert 2.0 r15 
;
_computing_data_collection
; 
Rigaku CrystalClear-SM Expert 2.0 r15 
;
_computing_data_reduction
; 
Rigaku CrystalClear-SM Expert 2.0 r15 
;
_computing_molecular_graphics
;
 Reflections were merged by SHELXL according to the crystal 
 class for the calculation of statistics and refinement. 
  
 _reflns_Friedel_fraction is defined as the number of unique 
 Friedel pairs measured divided by the number that would be 
 possible theoretically, ignoring centric projections and 
 systematic absences. 
;
_computing_publication_material CIFTAB
_computing_structure_refinement 'SHELXL-2014/7 (Sheldrick, 2014)'
_computing_structure_solution SHELXT
_diffrn_ambient_temperature 93(2)
_diffrn_detector_area_resol_mean 13.6612
_diffrn_measured_fraction_theta_full 0.972
_diffrn_measured_fraction_theta_max 0.972
_diffrn_measurement_device_type
; 
 'Rigaku SCX Mini, Rigaku Mercury275R CCD'
;
_diffrn_measurement_method 'profile data from \w-scans'
_diffrn_radiation_type MoK\a
_diffrn_radiation_wavelength 0.71075
_diffrn_reflns_av_R_equivalents 0.0786
_diffrn_reflns_av_unetI/netI 0.0821
_diffrn_reflns_Laue_measured_fraction_full 0.972
_diffrn_reflns_Laue_measured_fraction_max 0.972
_diffrn_reflns_limit_h_max 14
_diffrn_reflns_limit_h_min -15
_diffrn_reflns_limit_k_max 17
_diffrn_reflns_limit_k_min -17
_diffrn_reflns_limit_l_max 22
_diffrn_reflns_limit_l_min -15
_diffrn_reflns_number 15326
_diffrn_reflns_point_group_measured_fraction_full 0.972
_diffrn_reflns_point_group_measured_fraction_max 0.972
_diffrn_reflns_theta_full 25.027
_diffrn_reflns_theta_max 25.027
_diffrn_reflns_theta_min 3.178
_diffrn_source 'Sealed Tube'
_exptl_absorpt_coefficient_mu 0.689
_exptl_absorpt_correction_T_max 1.000
_exptl_absorpt_correction_T_min 0.660
_exptl_absorpt_correction_type multi-scan
_exptl_crystal_colour Colorless
_exptl_crystal_density_diffrn 1.250
_exptl_crystal_description Block
_exptl_crystal_F_000 1456
_exptl_crystal_size_max 0.200
_exptl_crystal_size_mid 0.200
_exptl_crystal_size_min 0.100
_refine_diff_density_max 0.623
_refine_diff_density_min -0.451
_refine_diff_density_rms 0.105
_refine_ls_extinction_method none
_refine_ls_goodness_of_fit_ref 1.145
_refine_ls_hydrogen_treatment mixed
_refine_ls_matrix_type full
_refine_ls_number_parameters 393
_refine_ls_number_reflns 6175
_refine_ls_number_restraints 0
_refine_ls_restrained_S_all 1.145
_refine_ls_R_factor_all 0.0886
_refine_ls_R_factor_gt 0.0641
_refine_ls_shift/su_max 0.000
_refine_ls_shift/su_mean 0.000
_refine_ls_structure_factor_coef Fsqd
_refine_ls_weighting_details 'w=1/[\s^2^(Fo^2^)+(0.0598P)^2^+2.0714P] where P=(Fo^2^+2Fc^2^)/3'
_refine_ls_weighting_scheme calc
_refine_ls_wR_factor_gt 0.1347
_refine_ls_wR_factor_ref 0.1441
_reflns_Friedel_coverage 0.000
_reflns_number_gt 4880
_reflns_number_total 6175
_reflns_threshold_expression 'I > 2\s(I)'
_cod_data_source_file om6b00514_si_003.cif
_cod_data_source_block '_(CyPSiP)NiH(CO)'
_cod_depositor_comments
;
The following automatic conversions were performed:

'_exptl_absorpt_correction_type' value 'Multi-scan' changed to
'multi-scan' according to
/usr/data/users/saulius/crontab/automatic-downloads/current/ACS/lib/dictionaries/cif_core.dic
dictionary named 'cif_core.dic' version 2.4.2 from 2011-04-26.

Automatic conversion script
Id: cif_fix_values 4268 2015-11-12 08:31:59Z antanas 
;
_cod_original_cell_volume 3600.7(5)
_cod_database_code 4086717
_shelx_shelxl_version_number 2014/7
_shelx_space_group_comment
; 
The symmetry employed for this shelxl refinement is uniquely defined 
by the following loop, which should always be used as a source of 
symmetry information in preference to the above space-group names. 
They are only intended as comments. 
;
_shelx_estimated_absorpt_t_min 0.874
_shelx_estimated_absorpt_t_max 0.934
_exptl_absorpt_special_details 'Jacobson, R. (1998) Private Communication'

loop_
_space_group_symop_operation_xyz
'x, y, z'
'-x+1/2, y+1/2, -z+1/2'
'-x, -y, -z'
'x-1/2, -y-1/2, z-1/2'

loop_
_atom_site_label
_atom_site_type_symbol
_atom_site_fract_x
_atom_site_fract_y
_atom_site_fract_z
_atom_site_U_iso_or_equiv
_atom_site_adp_type
_atom_site_occupancy
_atom_site_site_symmetry_order
_atom_site_calc_flag
_atom_site_refinement_flags_posn
_atom_site_refinement_flags_adp
Ni1 Ni 0.50227(4) 0.46689(3) 0.29755(3) 0.01529(16) Uani 1 1 d . .
H1 H 0.512(4) 0.445(3) 0.373(3) 0.045(15) Uiso 1 1 d . .
P1 P 0.67197(8) 0.44211(7) 0.31584(6) 0.0138(2) Uani 1 1 d . .
P2 P 0.44454(8) 0.60317(7) 0.30377(6) 0.0165(2) Uani 1 1 d . .
Si1 Si 0.49006(9) 0.49540(8) 0.18116(6) 0.0166(3) Uani 1 1 d . .
O1 O 0.3408(3) 0.3275(2) 0.2583(2) 0.0428(9) Uani 1 1 d . .
C1 C 0.3807(3) 0.4423(3) 0.1033(2) 0.0273(10) Uani 1 1 d . .
H1A H 0.3879 0.3771 0.1067 0.041 Uiso 1 1 calc R U
H1B H 0.3870 0.4625 0.0567 0.041 Uiso 1 1 calc R U
H1C H 0.3104 0.4598 0.1061 0.041 Uiso 1 1 calc R U
C2 C 0.6205(3) 0.4607(3) 0.1671(2) 0.0181(9) Uani 1 1 d . .
C3 C 0.6399(3) 0.4574(3) 0.0999(2) 0.0196(9) Uani 1 1 d . .
H3 H 0.5844 0.4743 0.0565 0.024 Uiso 1 1 calc R U
C4 C 0.7381(4) 0.4303(3) 0.0954(2) 0.0249(10) Uani 1 1 d . .
H4 H 0.7496 0.4295 0.0494 0.030 Uiso 1 1 calc R U
C5 C 0.8196(3) 0.4043(3) 0.1578(2) 0.0211(10) Uani 1 1 d . .
H5 H 0.8872 0.3865 0.1547 0.025 Uiso 1 1 calc R U
C6 C 0.8025(3) 0.4044(3) 0.2256(2) 0.0186(9) Uani 1 1 d . .
H6 H 0.8575 0.3848 0.2682 0.022 Uiso 1 1 calc R U
C7 C 0.7032(3) 0.4338(3) 0.2301(2) 0.0159(9) Uani 1 1 d . .
C8 C 0.4720(3) 0.6208(3) 0.1683(2) 0.0188(9) Uani 1 1 d . .
C9 C 0.4510(3) 0.6693(3) 0.2246(2) 0.0177(9) Uani 1 1 d . .
C10 C 0.4303(3) 0.7614(3) 0.2153(2) 0.0244(10) Uani 1 1 d . .
H10 H 0.4149 0.7947 0.2525 0.029 Uiso 1 1 calc R U
C11 C 0.4321(4) 0.8041(3) 0.1517(3) 0.0276(11) Uani 1 1 d . .
H11 H 0.4182 0.8664 0.1458 0.033 Uiso 1 1 calc R U
C12 C 0.4541(4) 0.7565(3) 0.0976(3) 0.0280(11) Uani 1 1 d . .
H12 H 0.4560 0.7860 0.0545 0.034 Uiso 1 1 calc R U
C13 C 0.4732(3) 0.6663(3) 0.1056(2) 0.0246(10) Uani 1 1 d . .
H13 H 0.4877 0.6340 0.0676 0.029 Uiso 1 1 calc R U
C14 C 0.7259(3) 0.3365(3) 0.3636(2) 0.0150(9) Uani 1 1 d . .
H14 H 0.8012 0.3290 0.3632 0.018 Uiso 1 1 calc R U
C15 C 0.7283(3) 0.3370(3) 0.4438(2) 0.0185(9) Uani 1 1 d . .
H15A H 0.7749 0.3863 0.4705 0.022 Uiso 1 1 calc R U
H15B H 0.6549 0.3477 0.4455 0.022 Uiso 1 1 calc R U
C16 C 0.7701(3) 0.2490(3) 0.4807(2) 0.0237(10) Uani 1 1 d . .
H16A H 0.7675 0.2498 0.5312 0.028 Uiso 1 1 calc R U
H16B H 0.8461 0.2416 0.4834 0.028 Uiso 1 1 calc R U
C17 C 0.7044(4) 0.1696(3) 0.4393(2) 0.0246(10) Uani 1 1 d . .
H17A H 0.6299 0.1738 0.4404 0.029 Uiso 1 1 calc R U
H17B H 0.7361 0.1132 0.4636 0.029 Uiso 1 1 calc R U
C18 C 0.7030(3) 0.1688(3) 0.3597(2) 0.0216(10) Uani 1 1 d . .
H18A H 0.7767 0.1592 0.3584 0.026 Uiso 1 1 calc R U
H18B H 0.6573 0.1190 0.3331 0.026 Uiso 1 1 calc R U
C19 C 0.6592(3) 0.2575(3) 0.3225(2) 0.0188(9) Uani 1 1 d . .
H19A H 0.5836 0.2648 0.3207 0.023 Uiso 1 1 calc R U
H19B H 0.6604 0.2568 0.2716 0.023 Uiso 1 1 calc R U
C20 C 0.7660(3) 0.5298(3) 0.3668(2) 0.0158(9) Uani 1 1 d . .
H20 H 0.7491 0.5409 0.4129 0.019 Uiso 1 1 calc R U
C21 C 0.7453(3) 0.6177(3) 0.3239(2) 0.0191(9) Uani 1 1 d . .
H21A H 0.6679 0.6326 0.3093 0.023 Uiso 1 1 calc R U
H21B H 0.7647 0.6105 0.2789 0.023 Uiso 1 1 calc R U
C22 C 0.8113(3) 0.6941(3) 0.3700(2) 0.0214(10) Uani 1 1 d . .
H22A H 0.7978 0.7497 0.3406 0.026 Uiso 1 1 calc R U
H22B H 0.7880 0.7042 0.4131 0.026 Uiso 1 1 calc R U
C23 C 0.9306(3) 0.6731(3) 0.3954(2) 0.0226(10) Uani 1 1 d . .
H23A H 0.9707 0.7212 0.4282 0.027 Uiso 1 1 calc R U
H23B H 0.9562 0.6703 0.3526 0.027 Uiso 1 1 calc R U
C24 C 0.9521(3) 0.5837(3) 0.4360(2) 0.0234(10) Uani 1 1 d . .
H24A H 1.0295 0.5692 0.4497 0.028 Uiso 1 1 calc R U
H24B H 0.9338 0.5890 0.4816 0.028 Uiso 1 1 calc R U
C25 C 0.8867(3) 0.5077(3) 0.3897(2) 0.0188(9) Uani 1 1 d . .
H25A H 0.9012 0.4514 0.4181 0.023 Uiso 1 1 calc R U
H25B H 0.9081 0.4992 0.3456 0.023 Uiso 1 1 calc R U
C26 C 0.2994(3) 0.6114(3) 0.2930(2) 0.0201(9) Uani 1 1 d . .
H26 H 0.2825 0.6755 0.2991 0.024 Uiso 1 1 calc R U
C27 C 0.2288(3) 0.5810(3) 0.2160(3) 0.0245(10) Uani 1 1 d . .
H27A H 0.2444 0.6188 0.1787 0.029 Uiso 1 1 calc R U
H27B H 0.2465 0.5184 0.2079 0.029 Uiso 1 1 calc R U
C28 C 0.1091(3) 0.5878(3) 0.2072(3) 0.0290(11) Uani 1 1 d . .
H28A H 0.0896 0.6512 0.2103 0.035 Uiso 1 1 calc R U
H28B H 0.0658 0.5648 0.1585 0.035 Uiso 1 1 calc R U
C29 C 0.0836(3) 0.5339(3) 0.2669(3) 0.0304(11) Uani 1 1 d . .
H29A H 0.0071 0.5423 0.2622 0.037 Uiso 1 1 calc R U
H29B H 0.0954 0.4696 0.2602 0.037 Uiso 1 1 calc R U
C30 C 0.1532(3) 0.5624(3) 0.3428(3) 0.0283(11) Uani 1 1 d . .
H30A H 0.1373 0.5239 0.3796 0.034 Uiso 1 1 calc R U
H30B H 0.1354 0.6248 0.3516 0.034 Uiso 1 1 calc R U
C31 C 0.2723(3) 0.5562(3) 0.3523(3) 0.0229(10) Uani 1 1 d . .
H31A H 0.2922 0.4929 0.3491 0.028 Uiso 1 1 calc R U
H31B H 0.3148 0.5789 0.4013 0.028 Uiso 1 1 calc R U
C32 C 0.5138(3) 0.6729(3) 0.3870(2) 0.0239(10) Uani 1 1 d . .
H32 H 0.5759 0.7020 0.3770 0.029 Uiso 1 1 calc R U
C33 C 0.4478(4) 0.7502(3) 0.4054(3) 0.0313(12) Uani 1 1 d . .
H33A H 0.4175 0.7885 0.3618 0.038 Uiso 1 1 calc R U
H33B H 0.3875 0.7250 0.4191 0.038 Uiso 1 1 calc R U
C34 C 0.5201(5) 0.8066(3) 0.4689(3) 0.0412(14) Uani 1 1 d . .
H34A H 0.5766 0.8358 0.4533 0.049 Uiso 1 1 calc R U
H34B H 0.4765 0.8542 0.4811 0.049 Uiso 1 1 calc R U
C35 C 0.5728(4) 0.7509(3) 0.5366(3) 0.0372(13) Uani 1 1 d . .
H35A H 0.5171 0.7283 0.5563 0.045 Uiso 1 1 calc R U
H35B H 0.6229 0.7888 0.5746 0.045 Uiso 1 1 calc R U
C36 C 0.6342(4) 0.6722(4) 0.5191(3) 0.0371(13) Uani 1 1 d . .
H36A H 0.6960 0.6949 0.5059 0.045 Uiso 1 1 calc R U
H36B H 0.6625 0.6341 0.5631 0.045 Uiso 1 1 calc R U
C37 C 0.5624(4) 0.6166(3) 0.4565(2) 0.0278(11) Uani 1 1 d . .
H37A H 0.5038 0.5901 0.4713 0.033 Uiso 1 1 calc R U
H37B H 0.6049 0.5670 0.4458 0.033 Uiso 1 1 calc R U
C38 C 0.4056(3) 0.3815(3) 0.2739(3) 0.0249(10) Uani 1 1 d . .

loop_
_atom_site_aniso_label
_atom_site_aniso_U_11
_atom_site_aniso_U_22
_atom_site_aniso_U_33
_atom_site_aniso_U_23
_atom_site_aniso_U_13
_atom_site_aniso_U_12
Ni1 0.0142(3) 0.0156(3) 0.0149(3) 0.0018(2) 0.0031(2) 0.0006(2)
P1 0.0151(5) 0.0127(6) 0.0122(5) 0.0003(4) 0.0025(4) 0.0005(4)
P2 0.0142(5) 0.0159(6) 0.0194(6) 0.0006(5) 0.0056(5) 0.0007(4)
Si1 0.0166(6) 0.0153(6) 0.0147(6) 0.0004(5) 0.0007(5) 0.0009(4)
O1 0.0304(19) 0.029(2) 0.062(3) 0.0020(18) 0.0050(19) -0.0116(16)
C1 0.023(2) 0.030(3) 0.022(3) -0.004(2) -0.001(2) -0.0034(19)
C2 0.020(2) 0.014(2) 0.018(2) -0.0010(18) 0.0026(18) -0.0009(16)
C3 0.028(2) 0.018(2) 0.010(2) 0.0008(17) 0.0027(19) 0.0025(17)
C4 0.040(3) 0.021(2) 0.019(2) -0.0007(19) 0.016(2) 0.000(2)
C5 0.021(2) 0.020(2) 0.025(2) -0.0052(19) 0.011(2) -0.0016(17)
C6 0.020(2) 0.015(2) 0.021(2) 0.0027(18) 0.0071(19) -0.0006(17)
C7 0.020(2) 0.011(2) 0.017(2) -0.0036(17) 0.0058(18) -0.0017(16)
C8 0.014(2) 0.020(2) 0.019(2) 0.0023(18) 0.0010(18) -0.0007(16)
C9 0.014(2) 0.015(2) 0.024(2) 0.0010(18) 0.0061(19) -0.0039(16)
C10 0.024(2) 0.025(3) 0.024(2) 0.000(2) 0.007(2) 0.0015(18)
C11 0.035(3) 0.012(2) 0.031(3) 0.007(2) 0.005(2) 0.0010(19)
C12 0.030(2) 0.028(3) 0.025(3) 0.009(2) 0.007(2) 0.000(2)
C13 0.027(2) 0.024(3) 0.022(2) 0.000(2) 0.007(2) 0.0012(19)
C14 0.0148(19) 0.011(2) 0.016(2) 0.0000(17) 0.0019(17) 0.0026(15)
C15 0.021(2) 0.017(2) 0.016(2) -0.0004(18) 0.0052(19) 0.0009(17)
C16 0.027(2) 0.024(3) 0.019(2) 0.0040(19) 0.006(2) 0.0028(18)
C17 0.031(2) 0.016(2) 0.024(3) 0.0083(19) 0.005(2) 0.0027(18)
C18 0.027(2) 0.012(2) 0.022(2) 0.0033(18) 0.004(2) 0.0014(17)
C19 0.022(2) 0.017(2) 0.014(2) 0.0040(18) 0.0011(18) 0.0009(17)
C20 0.0145(19) 0.018(2) 0.014(2) -0.0042(18) 0.0039(17) -0.0013(16)
C21 0.019(2) 0.016(2) 0.023(2) -0.0003(18) 0.0079(19) 0.0028(16)
C22 0.025(2) 0.016(2) 0.026(3) 0.0016(19) 0.012(2) -0.0014(17)
C23 0.023(2) 0.020(2) 0.024(2) -0.0041(19) 0.006(2) -0.0053(18)
C24 0.019(2) 0.023(3) 0.025(3) -0.007(2) 0.0027(19) -0.0026(18)
C25 0.017(2) 0.017(2) 0.020(2) -0.0001(18) 0.0025(18) 0.0031(16)
C26 0.017(2) 0.015(2) 0.030(3) 0.0064(19) 0.009(2) 0.0018(16)
C27 0.014(2) 0.026(3) 0.031(3) 0.009(2) 0.005(2) 0.0015(18)
C28 0.014(2) 0.033(3) 0.036(3) 0.006(2) 0.003(2) 0.0008(19)
C29 0.019(2) 0.030(3) 0.043(3) 0.002(2) 0.011(2) -0.003(2)
C30 0.024(2) 0.026(3) 0.039(3) 0.000(2) 0.016(2) -0.0009(19)
C31 0.021(2) 0.023(3) 0.026(3) 0.001(2) 0.010(2) -0.0001(18)
C32 0.023(2) 0.028(3) 0.025(3) -0.007(2) 0.013(2) -0.0042(18)
C33 0.046(3) 0.022(3) 0.035(3) -0.007(2) 0.025(3) -0.010(2)
C34 0.064(4) 0.030(3) 0.041(3) -0.010(2) 0.033(3) -0.013(3)
C35 0.046(3) 0.045(3) 0.025(3) -0.016(2) 0.018(3) -0.018(2)
C36 0.029(3) 0.064(4) 0.018(3) -0.008(2) 0.007(2) -0.009(2)
C37 0.025(2) 0.039(3) 0.018(2) -0.007(2) 0.005(2) 0.006(2)
C38 0.023(2) 0.019(3) 0.032(3) 0.005(2) 0.008(2) 0.0024(19)

loop_
_atom_type_symbol
_atom_type_description
_atom_type_scat_dispersion_real
_atom_type_scat_dispersion_imag
_atom_type_scat_source
C C 0.0033 0.0016 'International Tables Vol C Tables 4.2.6.8 and 6.1.1.4'
H H 0.0000 0.0000 'International Tables Vol C Tables 4.2.6.8 and 6.1.1.4'
Ni Ni 0.3393 1.1124 'International Tables Vol C Tables 4.2.6.8 and 6.1.1.4'
O O 0.0106 0.0060 'International Tables Vol C Tables 4.2.6.8 and 6.1.1.4'
P P 0.1023 0.0942 'International Tables Vol C Tables 4.2.6.8 and 6.1.1.4'
Si Si 0.0817 0.0704 'International Tables Vol C Tables 4.2.6.8 and 6.1.1.4'

loop_
_geom_angle_atom_site_label_1
_geom_angle_atom_site_label_2
_geom_angle_atom_site_label_3
_geom_angle
C38 Ni1 P1 122.47(14)
C38 Ni1 P2 117.14(14)
P1 Ni1 P2 120.34(4)
C38 Ni1 Si1 93.90(16)
P1 Ni1 Si1 85.96(4)
P2 Ni1 Si1 88.02(4)
C38 Ni1 H1 85.2(19)
P1 Ni1 H1 92.9(19)
P2 Ni1 H1 94.1(19)
Si1 Ni1 H1 177.9(19)
C7 P1 C14 103.31(18)
C7 P1 C20 102.77(18)
C14 P1 C20 104.94(18)
C7 P1 Ni1 112.61(14)
C14 P1 Ni1 115.64(13)
C20 P1 Ni1 116.02(13)
C9 P2 C26 101.27(18)
C9 P2 C32 105.74(19)
C26 P2 C32 104.63(19)
C9 P2 Ni1 109.98(13)
C26 P2 Ni1 114.68(14)
C32 P2 Ni1 118.80(15)
C1 Si1 C2 105.15(19)
C1 Si1 C8 106.3(2)
C2 Si1 C8 109.43(18)
C1 Si1 Ni1 120.48(15)
C2 Si1 Ni1 108.64(14)
C8 Si1 Ni1 106.50(14)
Si1 C1 H1A 109.5
Si1 C1 H1B 109.5
H1A C1 H1B 109.5
Si1 C1 H1C 109.5
H1A C1 H1C 109.5
H1B C1 H1C 109.5
C7 C2 C3 118.0(4)
C7 C2 Si1 115.9(3)
C3 C2 Si1 126.1(3)
C4 C3 C2 121.6(4)
C4 C3 H3 119.2
C2 C3 H3 119.2
C5 C4 C3 120.1(4)
C5 C4 H4 119.9
C3 C4 H4 119.9
C4 C5 C6 120.0(4)
C4 C5 H5 120.0
C6 C5 H5 120.0
C5 C6 C7 119.6(4)
C5 C6 H6 120.2
C7 C6 H6 120.2
C2 C7 C6 120.6(4)
C2 C7 P1 115.2(3)
C6 C7 P1 124.2(3)
C13 C8 C9 118.8(4)
C13 C8 Si1 124.0(3)
C9 C8 Si1 117.1(3)
C10 C9 C8 119.0(4)
C10 C9 P2 124.8(3)
C8 C9 P2 116.0(3)
C11 C10 C9 120.3(4)
C11 C10 H10 119.9
C9 C10 H10 119.9
C12 C11 C10 120.3(4)
C12 C11 H11 119.9
C10 C11 H11 119.9
C13 C12 C11 120.0(4)
C13 C12 H12 120.0
C11 C12 H12 120.0
C12 C13 C8 121.6(4)
C12 C13 H13 119.2
C8 C13 H13 119.2
C19 C14 C15 110.3(3)
C19 C14 P1 109.8(3)
C15 C14 P1 112.1(3)
C19 C14 H14 108.2
C15 C14 H14 108.2
P1 C14 H14 108.2
C16 C15 C14 110.7(3)
C16 C15 H15A 109.5
C14 C15 H15A 109.5
C16 C15 H15B 109.5
C14 C15 H15B 109.5
H15A C15 H15B 108.1
C15 C16 C17 111.8(4)
C15 C16 H16A 109.2
C17 C16 H16A 109.2
C15 C16 H16B 109.2
C17 C16 H16B 109.2
H16A C16 H16B 107.9
C16 C17 C18 110.6(3)
C16 C17 H17A 109.5
C18 C17 H17A 109.5
C16 C17 H17B 109.5
C18 C17 H17B 109.5
H17A C17 H17B 108.1
C19 C18 C17 110.1(3)
C19 C18 H18A 109.6
C17 C18 H18A 109.6
C19 C18 H18B 109.6
C17 C18 H18B 109.6
H18A C18 H18B 108.1
C18 C19 C14 111.1(3)
C18 C19 H19A 109.4
C14 C19 H19A 109.4
C18 C19 H19B 109.4
C14 C19 H19B 109.4
H19A C19 H19B 108.0
C21 C20 C25 108.9(3)
C21 C20 P1 110.5(3)
C25 C20 P1 116.7(3)
C21 C20 H20 106.7
C25 C20 H20 106.7
P1 C20 H20 106.7
C20 C21 C22 111.0(4)
C20 C21 H21A 109.4
C22 C21 H21A 109.4
C20 C21 H21B 109.4
C22 C21 H21B 109.4
H21A C21 H21B 108.0
C23 C22 C21 111.4(3)
C23 C22 H22A 109.4
C21 C22 H22A 109.4
C23 C22 H22B 109.4
C21 C22 H22B 109.4
H22A C22 H22B 108.0
C22 C23 C24 110.2(3)
C22 C23 H23A 109.6
C24 C23 H23A 109.6
C22 C23 H23B 109.6
C24 C23 H23B 109.6
H23A C23 H23B 108.1
C25 C24 C23 112.0(4)
C25 C24 H24A 109.2
C23 C24 H24A 109.2
C25 C24 H24B 109.2
C23 C24 H24B 109.2
H24A C24 H24B 107.9
C24 C25 C20 109.9(3)
C24 C25 H25A 109.7
C20 C25 H25A 109.7
C24 C25 H25B 109.7
C20 C25 H25B 109.7
H25A C25 H25B 108.2
C27 C26 C31 110.3(3)
C27 C26 P2 111.2(3)
C31 C26 P2 111.0(3)
C27 C26 H26 108.0
C31 C26 H26 108.0
P2 C26 H26 108.0
C28 C27 C26 111.2(4)
C28 C27 H27A 109.4
C26 C27 H27A 109.4
C28 C27 H27B 109.4
C26 C27 H27B 109.4
H27A C27 H27B 108.0
C29 C28 C27 110.5(4)
C29 C28 H28A 109.5
C27 C28 H28A 109.5
C29 C28 H28B 109.5
C27 C28 H28B 109.5
H28A C28 H28B 108.1
C30 C29 C28 111.7(4)
C30 C29 H29A 109.3
C28 C29 H29A 109.3
C30 C29 H29B 109.3
C28 C29 H29B 109.3
H29A C29 H29B 107.9
C29 C30 C31 112.0(4)
C29 C30 H30A 109.2
C31 C30 H30A 109.2
C29 C30 H30B 109.2
C31 C30 H30B 109.2
H30A C30 H30B 107.9
C30 C31 C26 110.8(4)
C30 C31 H31A 109.5
C26 C31 H31A 109.5
C30 C31 H31B 109.5
C26 C31 H31B 109.5
H31A C31 H31B 108.1
C37 C32 C33 108.1(4)
C37 C32 P2 113.0(3)
C33 C32 P2 117.2(3)
C37 C32 H32 105.9
C33 C32 H32 105.9
P2 C32 H32 105.9
C34 C33 C32 110.2(4)
C34 C33 H33A 109.6
C32 C33 H33A 109.6
C34 C33 H33B 109.6
C32 C33 H33B 109.6
H33A C33 H33B 108.1
C35 C34 C33 112.2(4)
C35 C34 H34A 109.2
C33 C34 H34A 109.2
C35 C34 H34B 109.2
C33 C34 H34B 109.2
H34A C34 H34B 107.9
C34 C35 C36 111.0(4)
C34 C35 H35A 109.4
C36 C35 H35A 109.4
C34 C35 H35B 109.4
C36 C35 H35B 109.4
H35A C35 H35B 108.0
C37 C36 C35 111.3(4)
C37 C36 H36A 109.4
C35 C36 H36A 109.4
C37 C36 H36B 109.4
C35 C36 H36B 109.4
H36A C36 H36B 108.0
C36 C37 C32 111.8(4)
C36 C37 H37A 109.3
C32 C37 H37A 109.3
C36 C37 H37B 109.3
C32 C37 H37B 109.3
H37A C37 H37B 107.9
O1 C38 Ni1 178.3(4)

loop_
_geom_bond_atom_site_label_1
_geom_bond_atom_site_label_2
_geom_bond_distance
Ni1 C38 1.755(5)
Ni1 P1 2.1767(11)
Ni1 P2 2.1925(12)
Ni1 Si1 2.2450(13)
Ni1 H1 1.46(5)
P1 C7 1.839(4)
P1 C14 1.851(4)
P1 C20 1.851(4)
P2 C9 1.847(4)
P2 C26 1.858(4)
P2 C32 1.885(4)
Si1 C1 1.886(4)
Si1 C2 1.897(4)
Si1 C8 1.897(4)
O1 C38 1.141(5)
C1 H1A 0.9800
C1 H1B 0.9800
C1 H1C 0.9800
C2 C7 1.402(6)
C2 C3 1.405(6)
C3 C4 1.384(6)
C3 H3 0.9500
C4 C5 1.384(6)
C4 H4 0.9500
C5 C6 1.400(6)
C5 H5 0.9500
C6 C7 1.408(5)
C6 H6 0.9500
C8 C13 1.395(6)
C8 C9 1.408(6)
C9 C10 1.405(6)
C10 C11 1.394(6)
C10 H10 0.9500
C11 C12 1.372(6)
C11 H11 0.9500
C12 C13 1.372(6)
C12 H12 0.9500
C13 H13 0.9500
C14 C19 1.531(6)
C14 C15 1.543(5)
C14 H14 1.0000
C15 C16 1.513(6)
C15 H15A 0.9900
C15 H15B 0.9900
C16 C17 1.532(6)
C16 H16A 0.9900
C16 H16B 0.9900
C17 C18 1.533(6)
C17 H17A 0.9900
C17 H17B 0.9900
C18 C19 1.530(6)
C18 H18A 0.9900
C18 H18B 0.9900
C19 H19A 0.9900
C19 H19B 0.9900
C20 C21 1.531(6)
C20 C25 1.539(5)
C20 H20 1.0000
C21 C22 1.533(6)
C21 H21A 0.9900
C21 H21B 0.9900
C22 C23 1.518(6)
C22 H22A 0.9900
C22 H22B 0.9900
C23 C24 1.531(6)
C23 H23A 0.9900
C23 H23B 0.9900
C24 C25 1.528(6)
C24 H24A 0.9900
C24 H24B 0.9900
C25 H25A 0.9900
C25 H25B 0.9900
C26 C27 1.544(6)
C26 C31 1.546(6)
C26 H26 1.0000
C27 C28 1.532(5)
C27 H27A 0.9900
C27 H27B 0.9900
C28 C29 1.532(6)
C28 H28A 0.9900
C28 H28B 0.9900
C29 C30 1.516(7)
C29 H29A 0.9900
C29 H29B 0.9900
C30 C31 1.521(6)
C30 H30A 0.9900
C30 H30B 0.9900
C31 H31A 0.9900
C31 H31B 0.9900
C32 C37 1.539(6)
C32 C33 1.555(6)
C32 H32 1.0000
C33 C34 1.538(7)
C33 H33A 0.9900
C33 H33B 0.9900
C34 C35 1.515(8)
C34 H34A 0.9900
C34 H34B 0.9900
C35 C36 1.528(7)
C35 H35A 0.9900
C35 H35B 0.9900
C36 C37 1.518(6)
C36 H36A 0.9900
C36 H36B 0.9900
C37 H37A 0.9900
C37 H37B 0.9900

loop_
_geom_torsion_atom_site_label_1
_geom_torsion_atom_site_label_2
_geom_torsion_atom_site_label_3
_geom_torsion_atom_site_label_4
_geom_torsion
C1 Si1 C2 C7 -136.8(3)
C8 Si1 C2 C7 109.4(3)
Ni1 Si1 C2 C7 -6.5(3)
C1 Si1 C2 C3 41.4(4)
C8 Si1 C2 C3 -72.5(4)
Ni1 Si1 C2 C3 171.6(3)
C7 C2 C3 C4 -1.3(6)
Si1 C2 C3 C4 -179.4(3)
C2 C3 C4 C5 0.9(7)
C3 C4 C5 C6 0.8(6)
C4 C5 C6 C7 -2.0(6)
C3 C2 C7 C6 0.0(6)
Si1 C2 C7 C6 178.3(3)
C3 C2 C7 P1 178.9(3)
Si1 C2 C7 P1 -2.8(4)
C5 C6 C7 C2 1.7(6)
C5 C6 C7 P1 -177.2(3)
C14 P1 C7 C2 136.9(3)
C20 P1 C7 C2 -114.1(3)
Ni1 P1 C7 C2 11.5(3)
C14 P1 C7 C6 -44.2(4)
C20 P1 C7 C6 64.8(4)
Ni1 P1 C7 C6 -169.6(3)
C1 Si1 C8 C13 -57.8(4)
C2 Si1 C8 C13 55.3(4)
Ni1 Si1 C8 C13 172.6(3)
C1 Si1 C8 C9 119.1(3)
C2 Si1 C8 C9 -127.9(3)
Ni1 Si1 C8 C9 -10.6(3)
C13 C8 C9 C10 1.0(6)
Si1 C8 C9 C10 -176.0(3)
C13 C8 C9 P2 177.2(3)
Si1 C8 C9 P2 0.2(4)
C26 P2 C9 C10 65.0(4)
C32 P2 C9 C10 -43.9(4)
Ni1 P2 C9 C10 -173.3(3)
C26 P2 C9 C8 -111.0(3)
C32 P2 C9 C8 140.1(3)
Ni1 P2 C9 C8 10.7(3)
C8 C9 C10 C11 -1.0(6)
P2 C9 C10 C11 -176.8(3)
C9 C10 C11 C12 0.1(7)
C10 C11 C12 C13 0.6(7)
C11 C12 C13 C8 -0.6(7)
C9 C8 C13 C12 -0.3(6)
Si1 C8 C13 C12 176.5(3)
C7 P1 C14 C19 -68.2(3)
C20 P1 C14 C19 -175.6(3)
Ni1 P1 C14 C19 55.2(3)
C7 P1 C14 C15 168.8(3)
C20 P1 C14 C15 61.5(3)
Ni1 P1 C14 C15 -67.7(3)
C19 C14 C15 C16 56.0(4)
P1 C14 C15 C16 178.6(3)
C14 C15 C16 C17 -56.1(4)
C15 C16 C17 C18 56.6(5)
C16 C17 C18 C19 -56.5(5)
C17 C18 C19 C14 57.6(4)
C15 C14 C19 C18 -57.1(4)
P1 C14 C19 C18 178.9(3)
C7 P1 C20 C21 60.1(3)
C14 P1 C20 C21 167.9(3)
Ni1 P1 C20 C21 -63.2(3)
C7 P1 C20 C25 -65.0(3)
C14 P1 C20 C25 42.7(3)
Ni1 P1 C20 C25 171.7(3)
C25 C20 C21 C22 -58.7(4)
P1 C20 C21 C22 171.9(3)
C20 C21 C22 C23 57.6(4)
C21 C22 C23 C24 -54.8(5)
C22 C23 C24 C25 55.6(5)
C23 C24 C25 C20 -57.9(4)
C21 C20 C25 C24 58.5(4)
P1 C20 C25 C24 -175.6(3)
C9 P2 C26 C27 54.1(3)
C32 P2 C26 C27 163.8(3)
Ni1 P2 C26 C27 -64.3(3)
C9 P2 C26 C31 177.3(3)
C32 P2 C26 C31 -72.9(3)
Ni1 P2 C26 C31 59.0(3)
C31 C26 C27 C28 56.3(5)
P2 C26 C27 C28 -180.0(3)
C26 C27 C28 C29 -56.0(5)
C27 C28 C29 C30 55.4(5)
C28 C29 C30 C31 -55.8(5)
C29 C30 C31 C26 55.7(5)
C27 C26 C31 C30 -55.6(5)
P2 C26 C31 C30 -179.4(3)
C9 P2 C32 C37 -153.5(3)
C26 P2 C32 C37 100.1(3)
Ni1 P2 C32 C37 -29.4(3)
C9 P2 C32 C33 79.8(3)
C26 P2 C32 C33 -26.7(4)
Ni1 P2 C32 C33 -156.1(3)
C37 C32 C33 C34 57.6(5)
P2 C32 C33 C34 -173.3(3)
C32 C33 C34 C35 -57.0(5)
C33 C34 C35 C36 54.5(5)
C34 C35 C36 C37 -54.2(6)
C35 C36 C37 C32 57.7(5)
C33 C32 C37 C36 -58.8(5)
P2 C32 C37 C36 169.8(3)
